data_9011499
loop_
_publ_author_name
'Dahmen, T.'
'Gruehn, R.'

_publ_section_title
;Beitrage zum thermischen verhalten von sulfaten. IX.
 Einkristallstrukturverfeinerung der metall(III)-sulfate Cr2(SO4)3 und
 Al2(SO4)3 Locality: synthetic
;
_journal_name_full 'Zeitschrift fur Kristallographie'
_journal_page_first 57
_journal_page_last 65
_journal_volume 204
_journal_year 1993
_chemical_compound_source Synthetic
_chemical_formula_sum 'Al2 O12 S3'
_chemical_name_mineral Millosevichite
_space_group_IT_number 148
_symmetry_space_group_name_Hall '-R 3'
_symmetry_space_group_name_H-M 'R -3 :H'
_cell_angle_alpha 90
_cell_angle_beta 90
_cell_angle_gamma 120
_cell_length_a 8.0246
_cell_length_b 8.0246
_cell_length_c 21.357
_cell_volume 1191.016
_database_code_amcsd 0011035
_exptl_crystal_density_diffrn 2.862
_cod_original_sg_symbol_H-M 'R -3'
_cod_original_formula_sum 'Al2 S3 O12'
_cod_database_code 9011499

loop_
_space_group_symop_operation_xyz
x,y,z
2/3+x,1/3+y,1/3+z
1/3+x,2/3+y,2/3+z
y,-x+y,-z
2/3+y,1/3-x+y,1/3-z
1/3+y,2/3-x+y,2/3-z
-x+y,-x,z
2/3-x+y,1/3-x,1/3+z
1/3-x+y,2/3-x,2/3+z
-x,-y,-z
2/3-x,1/3-y,1/3-z
1/3-x,2/3-y,2/3-z
-y,x-y,z
2/3-y,1/3+x-y,1/3+z
1/3-y,2/3+x-y,2/3+z
x-y,x,-z
2/3+x-y,1/3+x,1/3-z
1/3+x-y,2/3+x,2/3-z

loop_
_atom_site_aniso_label
_atom_site_aniso_U_11
_atom_site_aniso_U_22
_atom_site_aniso_U_33
_atom_site_aniso_U_12
_atom_site_aniso_U_13
_atom_site_aniso_U_23
Al1 0.00560 0.00560 0.00550 0.00280 0.00000 0.00000
Al2 0.00580 0.00580 0.00630 0.00290 0.00000 0.00000
S 0.00560 0.00570 0.00610 0.00260 0.00030 -0.00060
O1 0.01150 0.01170 0.01000 0.00420 -0.00320 -0.00450
O2 0.01160 0.01200 0.01180 0.00570 0.00390 0.00520
O3 0.00610 0.01120 0.01000 0.00390 0.00110 -0.00090
O4 0.01110 0.00920 0.01400 0.00690 -0.00210 -0.00370

loop_
_atom_site_label
_atom_site_fract_x
_atom_site_fract_y
_atom_site_fract_z
Al1 0.00000 0.00000 0.14360
Al2 0.00000 0.00000 0.35190
S 0.28900 0.28710 0.25050
O1 0.18620 0.19920 0.19230
O2 0.21740 0.14550 0.30170
O3 0.49400 0.35470 0.24300
O4 0.26020 0.44990 0.26450

loop_
_cod_related_entry_id
_cod_related_entry_database
_cod_related_entry_code
1 AMCSD 0011035
